data_2209975
loop_
_publ_author_name
'Duan, Er-Hong'
'Zhao, Di-Shun'
' Wang, Juan'
'Li, Mei-Ling'

_publ_section_title
;
 1-Oxo-6-(2-phenylacetylamino)-1-penicillanic acid
;
_journal_coeditor_code RN2008
_journal_issue 8
_journal_name_full 'Acta Crystallographica Section E'
_journal_page_first o3249
_journal_page_last o3250
_journal_paper_doi 10.1107/S1600536806025219
_journal_volume 62
_journal_year 2006
_chemical_formula_iupac 'C16 H18 N2 O5 S'
_chemical_formula_moiety 'C16 H18 N2 O5 S'
_chemical_formula_sum 'C16 H18 N2 O5 S'
_chemical_formula_weight 350.38
_chemical_name_systematic
;
1-oxo-6-(2-phenylacetylamino)-1-penicillanic acid
;
_space_group_IT_number 145
_symmetry_cell_setting trigonal
_symmetry_space_group_name_Hall 'P 32'
_symmetry_space_group_name_H-M 'P 32'
_atom_sites_solution_hydrogens geom
_atom_sites_solution_primary direct
_atom_sites_solution_secondary difmap
_cell_angle_alpha 90.00
_cell_angle_beta 90.00
_cell_angle_gamma 120.00
_cell_formula_units_Z 3
_cell_length_a 11.6285(12)
_cell_length_b 11.6285(12)
_cell_length_c 10.894(2)
_cell_measurement_reflns_used 1894
_cell_measurement_temperature 294(2)
_cell_measurement_theta_max 21.18
_cell_measurement_theta_min 2.75
_cell_volume 1275.7(3)
_computing_cell_refinement SMART
_computing_data_collection 'SMART (Bruker, 1997)'
_computing_data_reduction 'SAINT (Bruker, 1997)'
_computing_molecular_graphics 'SHELXTL (Bruker, 1997)'
_computing_publication_material SHELXTL
_computing_structure_refinement 'SHELXL97 (Sheldrick, 1997)'
_computing_structure_solution 'SHELXS97 (Sheldrick, 1997)'
_diffrn_ambient_temperature 294(2)
_diffrn_measured_fraction_theta_full 0.998
_diffrn_measured_fraction_theta_max 0.998
_diffrn_measurement_device_type 'Bruker SMART CCD area-detector'
_diffrn_measurement_method '\f and \w'
_diffrn_radiation_monochromator graphite
_diffrn_radiation_source 'fine-focus sealed tube'
_diffrn_radiation_type MoK\a
_diffrn_radiation_wavelength 0.71073
_diffrn_reflns_av_R_equivalents 0.0434
_diffrn_reflns_av_sigmaI/netI 0.0556
_diffrn_reflns_limit_h_max 12
_diffrn_reflns_limit_h_min -14
_diffrn_reflns_limit_k_max 14
_diffrn_reflns_limit_k_min -11
_diffrn_reflns_limit_l_max 13
_diffrn_reflns_limit_l_min -8
_diffrn_reflns_number 6825
_diffrn_reflns_theta_full 25.47
_diffrn_reflns_theta_max 25.47
_diffrn_reflns_theta_min 2.02
_exptl_absorpt_coefficient_mu 0.218
_exptl_absorpt_correction_T_max 0.9743
_exptl_absorpt_correction_T_min 0.9428
_exptl_absorpt_correction_type multi-scan
_exptl_absorpt_process_details '(SADABS; Bruker, 1997)'
_exptl_crystal_colour colourless
_exptl_crystal_density_diffrn 1.368
_exptl_crystal_density_method 'not measured'
_exptl_crystal_description block
_exptl_crystal_F_000 552
_exptl_crystal_size_max 0.22
_exptl_crystal_size_mid 0.16
_exptl_crystal_size_min 0.12
_refine_diff_density_max 0.179
_refine_diff_density_min -0.160
_refine_ls_abs_structure_details 'Flack (1983), 1116 Freidel pairs'
_refine_ls_abs_structure_Flack -0.04(8)
_refine_ls_extinction_method none
_refine_ls_goodness_of_fit_ref 1.013
_refine_ls_hydrogen_treatment constr
_refine_ls_matrix_type full
_refine_ls_number_parameters 220
_refine_ls_number_reflns 2703
_refine_ls_number_restraints 1
_refine_ls_restrained_S_all 1.013
_refine_ls_R_factor_all 0.0648
_refine_ls_R_factor_gt 0.0385
_refine_ls_shift/su_max 0.003
_refine_ls_shift/su_mean 0.000
_refine_ls_structure_factor_coef Fsqd
_refine_ls_weighting_details 'calc w=1/[\s^2^(Fo^2^)+(0.0359P)^2^] where P=(Fo^2^+2Fc^2^)/3'
_refine_ls_weighting_scheme calc
_refine_ls_wR_factor_gt 0.0727
_refine_ls_wR_factor_ref 0.0819
_reflns_number_gt 1994
_reflns_number_total 2703
_reflns_threshold_expression I>2\s(I)
_cod_data_source_file rn2008.cif
_cod_data_source_block I
_cod_depositor_comments
;
The following automatic conversions were performed:
'_symmetry_cell_setting' value 'Trigonal' changed to 'trigonal' according
to '/home/saulius/struct/CIF-dictionaries/cif_core.dic' dictionary named
'cif_core.dic' version 2.4.1 from 2010-06-29.

Automatic conversion script
Id: cif_fix_enum 1527 2010-12-29 10:47:43Z saulius 

The following automatic conversions were performed:

'_symmetry_cell_setting' value 'Trigonal' changed to 'trigonal'
according to /home/saulius/struct/CIF-dictionaries/cif_core.dic
dictionary named 'cif_core.dic' version 2.4.1 from 2010-06-29.

Automatic conversion script
Id: cif_fix_values 1715 2011-07-08 13:25:40Z adriana 
;
_cod_database_code 2209975
_cod_database_fobs_code 2209975

loop_
_symmetry_equiv_pos_as_xyz
'x, y, z'
'-y, x-y, z+2/3'
'-x+y, -x, z+1/3'

loop_
_atom_site_type_symbol
_atom_site_label
_atom_site_fract_x
_atom_site_fract_y
_atom_site_fract_z
_atom_site_U_iso_or_equiv
_atom_site_adp_type
_atom_site_calc_flag
_atom_site_refinement_flags
_atom_site_occupancy
S S1 0.61963(8) 0.71239(8) 0.25230(7) 0.0447(2) Uani d . 1
O O1 0.1857(2) 0.3406(2) 0.3183(2) 0.0550(7) Uani d . 1
O O2 0.4973(2) 0.6873(2) 0.5998(2) 0.0530(6) Uani d . 1
O O3 0.5680(2) 0.7951(2) 0.3076(2) 0.0511(6) Uani d . 1
O O4 0.8383(2) 0.6094(3) 0.5536(3) 0.0617(7) Uani d . 1
O O5 0.9639(2) 0.8287(2) 0.5425(3) 0.0786(10) Uani d . 1
H H5 1.0149 0.8171 0.5859 0.118 Uiso calc R 1
N N1 0.3236(2) 0.5574(2) 0.3515(2) 0.0400(7) Uani d . 1
H H1 0.3383 0.6373 0.3439 0.048 Uiso calc R 1
N N2 0.6173(2) 0.6234(2) 0.4688(2) 0.0377(6) Uani d . 1
C C1 -0.0945(4) 0.4248(4) 0.3437(4) 0.0613(10) Uani d . 1
H H1A -0.0511 0.5038 0.3877 0.074 Uiso calc R 1
C C2 -0.2271(5) 0.3398(6) 0.3644(5) 0.0908(16) Uani d . 1
H H2 -0.2730 0.3609 0.4216 0.109 Uiso calc R 1
C C3 -0.2907(5) 0.2239(7) 0.2999(8) 0.119(2) Uani d . 1
H H3 -0.3810 0.1658 0.3116 0.142 Uiso calc R 1
C C4 -0.2213(6) 0.1943(5) 0.2190(8) 0.120(2) Uani d . 1
H H4 -0.2642 0.1135 0.1778 0.144 Uiso calc R 1
C C5 -0.0892(4) 0.2801(4) 0.1957(5) 0.0866(14) Uani d . 1
H H5A -0.0445 0.2592 0.1370 0.104 Uiso calc R 1
C C6 -0.0243(3) 0.3963(3) 0.2598(3) 0.0471(9) Uani d . 1
C C7 0.1212(3) 0.4926(4) 0.2383(3) 0.0549(10) Uani d . 1
H H7A 0.1393 0.4970 0.1510 0.066 Uiso calc R 1
H H7B 0.1412 0.5803 0.2648 0.066 Uiso calc R 1
C C8 0.2113(3) 0.4554(3) 0.3048(3) 0.0385(8) Uani d . 1
C C9 0.4179(3) 0.5340(3) 0.4132(3) 0.0388(8) Uani d . 1
H H9 0.3735 0.4426 0.4440 0.047 Uiso calc R 1
C C10 0.5522(3) 0.5668(3) 0.3520(3) 0.0386(8) Uani d . 1
H H10 0.5589 0.4910 0.3217 0.046 Uiso calc R 1
C C11 0.5074(3) 0.6279(3) 0.5138(3) 0.0396(8) Uani d . 1
C C12 0.7512(3) 0.7378(3) 0.4626(3) 0.0392(7) Uani d . 1
H H12 0.7507 0.8130 0.5027 0.047 Uiso calc R 1
C C13 0.8534(3) 0.7144(4) 0.5260(3) 0.0446(8) Uani d . 1
C C14 0.7842(3) 0.7723(3) 0.3235(3) 0.0458(8) Uani d . 1
C C15 0.8652(4) 0.9207(4) 0.3011(4) 0.0718(12) Uani d . 1
H H15A 0.9520 0.9549 0.3361 0.108 Uiso calc R 1
H H15B 0.8217 0.9635 0.3386 0.108 Uiso calc R 1
H H15C 0.8730 0.9377 0.2144 0.108 Uiso calc R 1
C C16 0.8453(3) 0.6975(4) 0.2632(4) 0.0612(10) Uani d . 1
H H16A 0.8420 0.7042 0.1756 0.092 Uiso calc R 1
H H16B 0.7965 0.6057 0.2869 0.092 Uiso calc R 1
H H16C 0.9360 0.7352 0.2889 0.092 Uiso calc R 1

loop_
_atom_site_aniso_label
_atom_site_aniso_U_11
_atom_site_aniso_U_22
_atom_site_aniso_U_33
_atom_site_aniso_U_12
_atom_site_aniso_U_13
_atom_site_aniso_U_23
S1 0.0469(5) 0.0523(5) 0.0350(4) 0.0250(5) -0.0026(4) 0.0060(4)
O1 0.0548(15) 0.0416(14) 0.0703(18) 0.0253(12) -0.0005(13) -0.0168(12)
O2 0.0510(14) 0.0750(16) 0.0383(15) 0.0354(13) 0.0005(11) -0.0030(13)
O3 0.0521(14) 0.0490(13) 0.0605(16) 0.0317(12) -0.0049(11) 0.0078(12)
O4 0.0548(16) 0.0560(16) 0.078(2) 0.0307(13) -0.0184(13) 0.0052(13)
O5 0.0534(16) 0.0490(16) 0.135(3) 0.0265(14) -0.0441(17) -0.0151(15)
N1 0.0350(15) 0.0381(15) 0.0475(18) 0.0186(13) -0.0077(13) 0.0012(12)
N2 0.0360(14) 0.0446(16) 0.0361(15) 0.0228(13) -0.0043(12) 0.0020(12)
C1 0.060(3) 0.070(3) 0.060(3) 0.037(2) -0.007(2) 0.004(2)
C2 0.063(3) 0.127(5) 0.096(4) 0.058(3) 0.015(3) 0.040(3)
C3 0.049(3) 0.116(5) 0.164(7) 0.021(3) -0.009(4) 0.052(5)
C4 0.066(4) 0.075(3) 0.185(7) 0.010(3) -0.062(4) -0.032(4)
C5 0.063(3) 0.091(3) 0.090(3) 0.027(3) -0.034(2) -0.042(3)
C6 0.0394(19) 0.052(2) 0.046(2) 0.0203(17) -0.0138(17) 0.0018(18)
C7 0.0450(19) 0.062(2) 0.047(2) 0.0190(18) -0.0099(16) 0.0089(18)
C8 0.0387(19) 0.048(2) 0.0274(18) 0.0207(17) 0.0033(15) -0.0062(15)
C9 0.0353(17) 0.0349(18) 0.046(2) 0.0173(15) -0.0011(15) 0.0069(15)
C10 0.0394(18) 0.0365(18) 0.043(2) 0.0211(15) -0.0001(14) -0.0009(14)
C11 0.0367(19) 0.050(2) 0.0343(19) 0.0232(16) 0.0050(15) 0.0121(16)
C12 0.0356(18) 0.0380(18) 0.047(2) 0.0209(15) -0.0081(15) -0.0051(15)
C13 0.045(2) 0.050(2) 0.046(2) 0.0289(19) -0.0107(16) -0.0092(18)
C14 0.0395(19) 0.049(2) 0.046(2) 0.0196(17) 0.0027(16) 0.0055(16)
C15 0.054(2) 0.059(2) 0.086(3) 0.016(2) 0.001(2) 0.016(2)
C16 0.049(2) 0.086(3) 0.054(2) 0.038(2) 0.0113(19) 0.001(2)

loop_
_atom_type_symbol
_atom_type_description
_atom_type_scat_dispersion_real
_atom_type_scat_dispersion_imag
_atom_type_scat_source
C C 0.0033 0.0016 'International Tables Vol C Tables 4.2.6.8 and 6.1.1.4'
H H 0.0000 0.0000 'International Tables Vol C Tables 4.2.6.8 and 6.1.1.4'
N N 0.0061 0.0033 'International Tables Vol C Tables 4.2.6.8 and 6.1.1.4'
O O 0.0106 0.0060 'International Tables Vol C Tables 4.2.6.8 and 6.1.1.4'
S S 0.1246 0.1234 'International Tables Vol C Tables 4.2.6.8 and 6.1.1.4'

loop_
_geom_angle_atom_site_label_1
_geom_angle_atom_site_label_2
_geom_angle_atom_site_label_3
_geom_angle
_geom_angle_publ_flag
O3 S1 C10 103.47(13) yes
O3 S1 C14 105.21(15) yes
C10 S1 C14 89.03(14) yes
C13 O5 H5 109.5 ?
C8 N1 C9 120.6(3) ?
C8 N1 H1 119.7 ?
C9 N1 H1 119.7 ?
C11 N2 C10 92.6(2) ?
C11 N2 C12 124.2(2) yes
C10 N2 C12 116.6(2) yes
C2 C1 C6 121.7(4) ?
C2 C1 H1A 119.1 ?
C6 C1 H1A 119.1 ?
C3 C2 C1 119.1(5) yes
C3 C2 H2 120.4 ?
C1 C2 H2 120.4 ?
C4 C3 C2 119.3(5) ?
C4 C3 H3 120.3 ?
C2 C3 H3 120.3 ?
C3 C4 C5 122.0(5) ?
C3 C4 H4 119.0 ?
C5 C4 H4 119.0 ?
C6 C5 C4 119.2(5) ?
C6 C5 H5A 120.4 ?
C4 C5 H5A 120.4 ?
C5 C6 C1 118.6(3) ?
C5 C6 C7 121.0(4) ?
C1 C6 C7 120.4(4) ?
C8 C7 C6 113.3(3) ?
C8 C7 H7A 108.9 ?
C6 C7 H7A 108.9 ?
C8 C7 H7B 108.9 ?
C6 C7 H7B 108.9 ?
H7A C7 H7B 107.7 ?
O1 C8 N1 121.0(3) ?
O1 C8 C7 123.2(3) ?
N1 C8 C7 115.8(3) ?
N1 C9 C11 121.1(3) ?
N1 C9 C10 121.6(3) ?
C11 C9 C10 83.7(2) ?
N1 C9 H9 109.3 ?
C11 C9 H9 109.3 ?
C10 C9 H9 109.3 ?
N2 C10 C9 88.1(2) ?
N2 C10 S1 102.44(19) ?
C9 C10 S1 113.2(2) ?
N2 C10 H10 116.3 ?
C9 C10 H10 116.3 ?
S1 C10 H10 116.3 ?
O2 C11 N2 130.5(3) ?
O2 C11 C9 137.8(3) ?
N2 C11 C9 91.8(3) ?
N2 C12 C13 113.0(3) ?
N2 C12 C14 106.9(2) ?
C13 C12 C14 112.0(3) ?
N2 C12 H12 108.2 ?
C13 C12 H12 108.2 ?
C14 C12 H12 108.2 ?
O4 C13 O5 124.9(3) ?
O4 C13 C12 125.3(3) ?
O5 C13 C12 109.8(3) ?
C15 C14 C16 112.3(3) ?
C15 C14 C12 112.4(3) ?
C16 C14 C12 113.4(3) ?
C15 C14 S1 107.3(2) ?
C16 C14 S1 107.2(2) ?
C12 C14 S1 103.58(19) ?
C14 C15 H15A 109.5 ?
C14 C15 H15B 109.5 ?
H15A C15 H15B 109.5 ?
C14 C15 H15C 109.5 ?
H15A C15 H15C 109.5 ?
H15B C15 H15C 109.5 ?
C14 C16 H16A 109.5 ?
C14 C16 H16B 109.5 ?
H16A C16 H16B 109.5 ?
C14 C16 H16C 109.5 ?
H16A C16 H16C 109.5 ?
H16B C16 H16C 109.5 ?

loop_
_geom_bond_atom_site_label_1
_geom_bond_atom_site_label_2
_geom_bond_distance
_geom_bond_publ_flag
S1 O3 1.492(2) ?
S1 C10 1.826(3) ?
S1 C14 1.849(3) ?
O1 C8 1.223(4) yes
O2 C11 1.203(4) ?
O4 C13 1.182(4) yes
O5 C13 1.320(4) ?
O5 H5 0.8200 ?
N1 C8 1.349(4) ?
N1 C9 1.424(4) ?
N1 H1 0.8600 ?
N2 C11 1.394(4) ?
N2 C10 1.458(4) ?
N2 C12 1.459(4) ?
C1 C2 1.371(5) yes
C1 C6 1.372(5) ?
C1 H1A 0.9300 ?
C2 C3 1.364(9) ?
C2 H2 0.9300 ?
C3 C4 1.352(8) ?
C3 H3 0.9300 ?
C4 C5 1.373(7) ?
C4 H4 0.9300 ?
C5 C6 1.365(5) ?
C5 H5A 0.9300 ?
C6 C7 1.509(4) ?
C7 C8 1.504(4) yes
C7 H7A 0.9700 ?
C7 H7B 0.9700 ?
C9 C11 1.530(5) ?
C9 C10 1.561(4) ?
C9 H9 0.9800 ?
C10 H10 0.9800 ?
C12 C13 1.512(4) yes
C12 C14 1.565(5) ?
C12 H12 0.9800 ?
C14 C15 1.517(5) ?
C14 C16 1.520(5) yes
C15 H15A 0.9600 ?
C15 H15B 0.9600 ?
C15 H15C 0.9600 ?
C16 H16A 0.9600 ?
C16 H16B 0.9600 ?
C16 H16C 0.9600 ?

loop_
_geom_hbond_atom_site_label_D
_geom_hbond_atom_site_label_H
_geom_hbond_atom_site_label_A
_geom_hbond_site_symmetry_A
_geom_hbond_distance_DH
_geom_hbond_distance_HA
_geom_hbond_distance_DA
_geom_hbond_angle_DHA
O5 H5 O1 3_665 0.82 1.79 2.597(3) 166.0
N1 H1 O2 2_664 0.86 2.33 3.142(3) 157.4
N1 H1 O3 . 0.86 2.40 2.844(3) 112.7

loop_
_geom_torsion_atom_site_label_1
_geom_torsion_atom_site_label_2
_geom_torsion_atom_site_label_3
_geom_torsion_atom_site_label_4
_geom_torsion
_geom_torsion_publ_flag
C6 C1 C2 C3 0.0(7) ?
C1 C2 C3 C4 1.2(8) ?
C2 C3 C4 C5 -2.7(9) ?
C3 C4 C5 C6 2.8(9) ?
C4 C5 C6 C1 -1.5(6) ?
C4 C5 C6 C7 179.3(4) yes
C2 C1 C6 C5 0.1(6) ?
C2 C1 C6 C7 179.4(3) ?
C5 C6 C7 C8 -81.1(4) ?
C1 C6 C7 C8 99.7(4) yes
C9 N1 C8 O1 2.7(4) yes
C9 N1 C8 C7 -178.2(3) ?
C6 C7 C8 O1 36.7(5) yes
C6 C7 C8 N1 -142.3(3) ?
C8 N1 C9 C11 -151.6(3) ?
C8 N1 C9 C10 105.6(3) yes
C11 N2 C10 C9 -15.0(2) ?
C12 N2 C10 C9 -145.8(2) ?
C11 N2 C10 S1 98.3(2) ?
C12 N2 C10 S1 -32.4(3) ?
N1 C9 C10 N2 136.6(3) ?
C11 C9 C10 N2 13.8(2) ?
N1 C9 C10 S1 33.9(4) ?
C11 C9 C10 S1 -89.0(2) ?
O3 S1 C10 N2 -64.5(2) ?
C14 S1 C10 N2 40.9(2) ?
O3 S1 C10 C9 28.8(2) ?
C14 S1 C10 C9 134.2(2) ?
C10 N2 C11 O2 -164.2(4) ?
C12 N2 C11 O2 -39.3(5) ?
C10 N2 C11 C9 15.4(2) ?
C12 N2 C11 C9 140.3(3) ?
N1 C9 C11 O2 41.8(5) ?
C10 C9 C11 O2 165.1(4) ?
N1 C9 C11 N2 -137.7(3) ?
C10 C9 C11 N2 -14.4(2) ?
C11 N2 C12 C13 125.7(3) ?
C10 N2 C12 C13 -120.6(3) ?
C11 N2 C12 C14 -110.6(3) ?
C10 N2 C12 C14 3.1(3) yes
N2 C12 C13 O4 16.7(5) ?
C14 C12 C13 O4 -104.1(4) ?
N2 C12 C13 O5 -165.3(3) ?
C14 C12 C13 O5 73.8(3) ?
N2 C12 C14 C15 143.0(3) ?
C13 C12 C14 C15 -92.7(3) ?
N2 C12 C14 C16 -88.3(3) ?
C13 C12 C14 C16 36.1(4) ?
N2 C12 C14 S1 27.5(3) ?
C13 C12 C14 S1 151.9(2) ?
O3 S1 C14 C15 -55.2(3) ?
C10 S1 C14 C15 -158.9(3) ?
O3 S1 C14 C16 -176.1(2) ?
C10 S1 C14 C16 80.2(2) ?
O3 S1 C14 C12 63.8(2) ?
C10 S1 C14 C12 -39.9(2) ?

loop_
_cod_related_entry_id
_cod_related_entry_database
_cod_related_entry_code
1 ChemSpider 96727
